data_7220137
loop_
_publ_author_name
'Zhang, Guoqi'
'yin, zhiwei'
'Zheng, Shengping'
'Phoenix, Tonya'
'Fettinger, James C.'

_publ_section_title
;
 Assembling mono-, di- and tri-nuclear coordination complexes with a
 ditopic analogue of 2,2':6',2''-terpyridine: syntheses, structures and
 catalytic studies
;
_journal_name_full 'RSC Adv.'
_journal_paper_doi 10.1039/C5RA06197K
_journal_year 2015
_chemical_formula_sum 'C22 H17 Co N7 O S2'
_chemical_formula_weight 518.48
_chemical_name_systematic
; 
 ? 
;
_space_group_IT_number 2
_symmetry_cell_setting triclinic
_symmetry_space_group_name_Hall '-P 1'
_symmetry_space_group_name_H-M 'P -1'
_atom_sites_solution_hydrogens geom
_atom_sites_solution_primary direct
_atom_sites_solution_secondary difmap
_audit_creation_method SHELXL-97
_audit_update_record
;
2015-02-23 deposited with the CCDC.
2015-04-13 downloaded from the CCDC.
;
_cell_angle_alpha 86.077(4)
_cell_angle_beta 86.323(4)
_cell_angle_gamma 78.479(4)
_cell_formula_units_Z 2
_cell_length_a 8.9547(10)
_cell_length_b 10.2686(11)
_cell_length_c 12.4191(13)
_cell_measurement_reflns_used 7105
_cell_measurement_temperature 100(2)
_cell_measurement_theta_max 26.28
_cell_measurement_theta_min 2.32
_cell_volume 1114.8(2)
_computing_cell_refinement 'Bruker SAINT'
_computing_data_collection 'Bruker APEX2'
_computing_data_reduction 'Bruker SAINT'
_computing_molecular_graphics 'Bruker SHELXTL'
_computing_publication_material 'Bruker SHELXTL'
_computing_structure_refinement 'SHELXL-97 (Sheldrick, 2008)'
_computing_structure_solution 'SHELXS-97 (Sheldrick, 2008)'
_diffrn_ambient_temperature 100(2)
_diffrn_measured_fraction_theta_full 1.000
_diffrn_measured_fraction_theta_max 0.996
_diffrn_measurement_device_type 'Bruker APEX-II CCD'
_diffrn_measurement_method '\f and \w scans'
_diffrn_radiation_monochromator graphite
_diffrn_radiation_source 'fine-focus ROTATING ANODE'
_diffrn_radiation_type MoK\a
_diffrn_radiation_wavelength 0.71073
_diffrn_reflns_av_R_equivalents 0.0000
_diffrn_reflns_av_sigmaI/netI 0.0425
_diffrn_reflns_limit_h_max 11
_diffrn_reflns_limit_h_min -11
_diffrn_reflns_limit_k_max 12
_diffrn_reflns_limit_k_min -12
_diffrn_reflns_limit_l_max 15
_diffrn_reflns_limit_l_min 0
_diffrn_reflns_number 4578
_diffrn_reflns_theta_full 25.00
_diffrn_reflns_theta_max 26.44
_diffrn_reflns_theta_min 2.03
_exptl_absorpt_coefficient_mu 0.988
_exptl_absorpt_correction_T_max 0.9523
_exptl_absorpt_correction_T_min 0.9077
_exptl_absorpt_correction_type multi-scan
_exptl_absorpt_process_details SADABS
_exptl_crystal_colour ORANGE
_exptl_crystal_density_diffrn 1.545
_exptl_crystal_density_method 'not measured'
_exptl_crystal_description BLOCK
_exptl_crystal_F_000 530
_exptl_crystal_size_max 0.10
_exptl_crystal_size_mid 0.10
_exptl_crystal_size_min 0.05
_refine_diff_density_max 0.739
_refine_diff_density_min -0.788
_refine_diff_density_rms 0.076
_refine_ls_extinction_method none
_refine_ls_goodness_of_fit_ref 1.039
_refine_ls_hydrogen_treatment constr
_refine_ls_matrix_type full
_refine_ls_number_parameters 280
_refine_ls_number_reflns 4578
_refine_ls_number_restraints 6
_refine_ls_restrained_S_all 1.041
_refine_ls_R_factor_all 0.0496
_refine_ls_R_factor_gt 0.0384
_refine_ls_shift/su_max 0.000
_refine_ls_shift/su_mean 0.000
_refine_ls_structure_factor_coef Fsqd
_refine_ls_weighting_details 'calc w=1/[\s^2^(Fo^2^)+(0.0558P)^2^+0.4706P] where P=(Fo^2^+2Fc^2^)/3'
_refine_ls_weighting_scheme calc
_refine_ls_wR_factor_gt 0.0975
_refine_ls_wR_factor_ref 0.1027
_reflns_number_gt 3755
_reflns_number_total 4578
_reflns_threshold_expression >2sigma(I)
_cod_data_source_file c5ra06197k2.cif
_cod_data_source_block gzhang70
_cod_depositor_comments
;
The following automatic conversions were performed:

'_symmetry_cell_setting' value 'Triclinic' changed to 'triclinic'
according to
/usr/data/users/saulius/crontab/automatic-downloads/rss-feeds/RSC/lib/dictionaries/cif_core.dic
dictionary named 'cif_core.dic' version 2.4.2 from 2011-04-26.

'_exptl_absorpt_correction_type' value 'MULTI-SCAN' changed to
'multi-scan' according to
/usr/data/users/saulius/crontab/automatic-downloads/rss-feeds/RSC/lib/dictionaries/cif_core.dic
dictionary named 'cif_core.dic' version 2.4.2 from 2011-04-26.

'_refine_ls_hydrogen_treatment' value 'CONSTR' changed to 'constr'
according to
/usr/data/users/saulius/crontab/automatic-downloads/rss-feeds/RSC/lib/dictionaries/cif_core.dic
dictionary named 'cif_core.dic' version 2.4.2 from 2011-04-26.

Automatic conversion script
Id: cif_fix_values 3271 2015-04-21 07:52:19Z andrius 
;
_cod_original_sg_symbol_H-M P-1
_cod_database_code 7220137

loop_
_symmetry_equiv_pos_as_xyz
'x, y, z'
'-x, -y, -z'

loop_
_atom_site_label
_atom_site_type_symbol
_atom_site_fract_x
_atom_site_fract_y
_atom_site_fract_z
_atom_site_U_iso_or_equiv
_atom_site_adp_type
_atom_site_occupancy
_atom_site_symmetry_multiplicity
_atom_site_calc_flag
_atom_site_refinement_flags
Co1 Co 0.85991(4) 0.51035(3) 0.21449(2) 0.01873(11) Uani 1 1 d .
S1 S 0.55000(9) 0.86864(7) 0.40903(7) 0.0452(2) Uani 1 1 d U
S2 S 0.80714(7) 0.69554(6) 0.07640(5) 0.02257(15) Uani 1 1 d .
N1 N 0.7124(2) 0.6449(2) 0.30914(15) 0.0216(4) Uani 1 1 d .
N2 N 0.9984(2) 0.39253(19) 0.10233(15) 0.0233(4) Uani 1 1 d .
N3 N 0.6820(2) 0.39665(19) 0.20843(15) 0.0241(4) Uani 1 1 d .
N4 N 0.4533(3) 0.2469(3) 0.2241(2) 0.0440(7) Uani 1 1 d .
N5 N 0.8965(2) 0.36860(18) 0.34302(14) 0.0175(4) Uani 1 1 d .
N6 N 1.0717(2) 0.53535(18) 0.27929(15) 0.0193(4) Uani 1 1 d .
N7 N 1.3481(3) 0.5375(2) 0.37074(19) 0.0332(5) Uani 1 1 d .
C1 C 0.6408(3) 0.7373(2) 0.34841(19) 0.0223(5) Uani 1 1 d .
C2 C 0.9221(3) 0.6437(2) -0.02922(19) 0.0207(5) Uani 1 1 d .
C3 C 0.5754(3) 0.4133(3) 0.1367(2) 0.0369(7) Uani 1 1 d .
H3A H 0.5773 0.4780 0.0784 0.044 Uiso 1 1 calc R
C4 C 0.4613(4) 0.3393(3) 0.1442(2) 0.0472(8) Uani 1 1 d .
H4A H 0.3869 0.3548 0.0912 0.057 Uiso 1 1 calc R
C5 C 0.5603(3) 0.2305(3) 0.2955(2) 0.0308(6) Uani 1 1 d .
H5A H 0.5586 0.1650 0.3532 0.037 Uiso 1 1 calc R
C6 C 0.6751(3) 0.3048(2) 0.28997(18) 0.0223(5) Uani 1 1 d .
C7 C 0.7963(3) 0.2890(2) 0.36754(18) 0.0200(5) Uani 1 1 d .
C8 C 0.8091(3) 0.2006(2) 0.45769(18) 0.0209(5) Uani 1 1 d .
H8A H 0.7354 0.1462 0.4739 0.025 Uiso 1 1 calc R
C9 C 0.9309(3) 0.1918(2) 0.52444(18) 0.0202(5) Uani 1 1 d .
C10 C 1.0360(3) 0.2744(2) 0.49559(18) 0.0218(5) Uani 1 1 d .
H10A H 1.1212 0.2711 0.5381 0.026 Uiso 1 1 calc R
C11 C 1.0146(3) 0.3615(2) 0.40408(18) 0.0192(5) Uani 1 1 d .
C12 C 1.1188(3) 0.4523(2) 0.36546(18) 0.0200(5) Uani 1 1 d .
C13 C 1.2564(3) 0.4544(2) 0.4096(2) 0.0265(5) Uani 1 1 d .
H13A H 1.2872 0.3949 0.4697 0.032 Uiso 1 1 calc R
C14 C 1.2986(3) 0.6186(2) 0.2868(2) 0.0284(6) Uani 1 1 d .
H14A H 1.3593 0.6798 0.2575 0.034 Uiso 1 1 calc R
C15 C 1.1635(3) 0.6176(2) 0.2405(2) 0.0232(5) Uani 1 1 d .
H15A H 1.1346 0.6765 0.1798 0.028 Uiso 1 1 calc R
C16 C 0.9477(3) 0.1003(2) 0.62283(19) 0.0218(5) Uani 1 1 d .
C17 C 0.8507(3) 0.0101(3) 0.6472(2) 0.0348(6) Uani 1 1 d .
H17A H 0.7746 0.0047 0.5987 0.042 Uiso 1 1 calc R
C18 C 0.8640(3) -0.0714(3) 0.7408(2) 0.0419(7) Uani 1 1 d .
H18A H 0.7969 -0.1320 0.7562 0.050 Uiso 1 1 calc R
C19 C 0.9744(3) -0.0653(3) 0.8122(2) 0.0328(6) Uani 1 1 d .
H19A H 0.9820 -0.1202 0.8771 0.039 Uiso 1 1 calc R
C20 C 1.0733(3) 0.0208(2) 0.7884(2) 0.0294(6) Uani 1 1 d .
H20A H 1.1509 0.0243 0.8362 0.035 Uiso 1 1 calc R
C21 C 1.0589(3) 0.1022(2) 0.6945(2) 0.0279(6) Uani 1 1 d .
H21A H 1.1278 0.1612 0.6789 0.033 Uiso 1 1 calc R

loop_
_atom_site_aniso_label
_atom_site_aniso_U_11
_atom_site_aniso_U_22
_atom_site_aniso_U_33
_atom_site_aniso_U_23
_atom_site_aniso_U_13
_atom_site_aniso_U_12
Co1 0.02252(19) 0.01728(17) 0.01779(18) 0.00068(12) 0.00179(12) -0.00872(13)
S1 0.0365(4) 0.0226(3) 0.0736(5) -0.0078(3) 0.0273(4) -0.0063(3)
S2 0.0268(3) 0.0193(3) 0.0209(3) 0.0000(2) 0.0019(2) -0.0041(2)
N1 0.0227(11) 0.0238(10) 0.0192(10) 0.0011(8) 0.0018(8) -0.0085(8)
N2 0.0344(12) 0.0164(9) 0.0191(10) 0.0031(8) 0.0029(9) -0.0078(8)
N3 0.0312(12) 0.0228(10) 0.0217(10) -0.0006(8) -0.0031(9) -0.0130(9)
N4 0.0520(16) 0.0476(15) 0.0429(14) 0.0174(12) -0.0202(12) -0.0360(13)
N5 0.0192(10) 0.0178(9) 0.0167(9) -0.0024(7) 0.0038(8) -0.0077(8)
N6 0.0215(11) 0.0162(9) 0.0206(10) 0.0010(7) 0.0029(8) -0.0064(8)
N7 0.0248(12) 0.0340(12) 0.0433(13) 0.0118(10) -0.0048(10) -0.0156(9)
C1 0.0198(12) 0.0227(12) 0.0251(12) 0.0055(10) 0.0010(10) -0.0087(10)
C2 0.0283(13) 0.0110(10) 0.0241(12) 0.0060(9) -0.0040(10) -0.0082(9)
C3 0.0500(18) 0.0402(16) 0.0279(14) 0.0106(12) -0.0146(13) -0.0269(14)
C4 0.057(2) 0.0532(19) 0.0428(17) 0.0180(14) -0.0319(15) -0.0363(16)
C5 0.0351(15) 0.0309(14) 0.0317(14) 0.0061(11) -0.0081(12) -0.0199(12)
C6 0.0274(13) 0.0197(11) 0.0215(12) -0.0001(9) -0.0003(10) -0.0091(10)
C7 0.0217(12) 0.0193(11) 0.0207(11) -0.0025(9) 0.0037(9) -0.0091(9)
C8 0.0198(12) 0.0206(11) 0.0237(12) 0.0012(9) 0.0049(10) -0.0099(9)
C9 0.0225(12) 0.0178(11) 0.0216(11) -0.0001(9) 0.0024(9) -0.0085(9)
C10 0.0207(12) 0.0227(12) 0.0233(12) 0.0031(9) -0.0009(9) -0.0090(9)
C11 0.0182(12) 0.0180(11) 0.0224(11) -0.0008(9) 0.0037(9) -0.0072(9)
C12 0.0220(12) 0.0157(11) 0.0226(12) 0.0000(9) 0.0054(9) -0.0070(9)
C13 0.0224(13) 0.0239(12) 0.0337(14) 0.0097(10) -0.0014(10) -0.0093(10)
C14 0.0268(14) 0.0241(12) 0.0363(14) 0.0087(11) 0.0004(11) -0.0141(10)
C15 0.0251(13) 0.0185(11) 0.0269(12) 0.0023(9) 0.0037(10) -0.0095(10)
C16 0.0234(13) 0.0162(11) 0.0264(12) 0.0031(9) 0.0027(10) -0.0076(9)
C17 0.0313(15) 0.0347(14) 0.0428(16) 0.0158(12) -0.0096(12) -0.0206(12)
C18 0.0410(17) 0.0424(16) 0.0473(17) 0.0235(14) -0.0070(14) -0.0274(14)
C19 0.0443(17) 0.0257(13) 0.0305(14) 0.0103(11) -0.0016(12) -0.0158(12)
C20 0.0371(16) 0.0267(13) 0.0268(13) 0.0040(10) -0.0053(11) -0.0132(11)
C21 0.0316(14) 0.0263(13) 0.0301(13) 0.0055(10) -0.0019(11) -0.0184(11)

loop_
_atom_type_symbol
_atom_type_description
_atom_type_scat_dispersion_real
_atom_type_scat_dispersion_imag
_atom_type_scat_source
C C 0.0033 0.0016 'International Tables Vol C Tables 4.2.6.8 and 6.1.1.4'
H H 0.0000 0.0000 'International Tables Vol C Tables 4.2.6.8 and 6.1.1.4'
N N 0.0061 0.0033 'International Tables Vol C Tables 4.2.6.8 and 6.1.1.4'
O O 0.0106 0.0060 'International Tables Vol C Tables 4.2.6.8 and 6.1.1.4'
S S 0.1246 0.1234 'International Tables Vol C Tables 4.2.6.8 and 6.1.1.4'
Co Co 0.3494 0.9721 'International Tables Vol C Tables 4.2.6.8 and 6.1.1.4'

loop_
_geom_angle_atom_site_label_1
_geom_angle_atom_site_label_2
_geom_angle_atom_site_label_3
_geom_angle
_geom_angle_site_symmetry_1
N1 Co1 N5 92.24(7) .
N1 Co1 N2 172.47(7) .
N5 Co1 N2 95.17(7) .
N1 Co1 N3 89.29(8) .
N5 Co1 N3 75.07(7) .
N2 Co1 N3 91.38(8) .
N1 Co1 N6 97.33(7) .
N5 Co1 N6 75.20(7) .
N2 Co1 N6 85.83(8) .
N3 Co1 N6 149.75(7) .
N1 Co1 S2 82.11(5) .
N5 Co1 S2 174.03(5) .
N2 Co1 S2 90.51(5) .
N3 Co1 S2 106.66(6) .
N6 Co1 S2 103.48(5) .
C2 S2 Co1 104.27(8) .
C1 N1 Co1 166.91(18) .
C2 N2 Co1 163.86(17) 2_765
C3 N3 C6 117.3(2) .
C3 N3 Co1 126.93(16) .
C6 N3 Co1 115.67(16) .
C5 N4 C4 116.2(2) .
C11 N5 C7 119.88(19) .
C11 N5 Co1 120.22(14) .
C7 N5 Co1 119.81(16) .
C15 N6 C12 117.0(2) .
C15 N6 Co1 127.50(16) .
C12 N6 Co1 115.38(14) .
C14 N7 C13 115.9(2) .
N1 C1 S1 175.9(2) .
N2 C2 S2 179.8(2) 2_765
N3 C3 C4 122.0(2) .
N3 C3 H3A 119.0 .
C4 C3 H3A 119.0 .
N4 C4 C3 121.6(3) .
N4 C4 H4A 119.2 .
C3 C4 H4A 119.2 .
N4 C5 C6 123.1(2) .
N4 C5 H5A 118.4 .
C6 C5 H5A 118.4 .
N3 C6 C5 119.8(2) .
N3 C6 C7 115.5(2) .
C5 C6 C7 124.6(2) .
N5 C7 C8 121.8(2) .
N5 C7 C6 113.50(19) .
C8 C7 C6 124.7(2) .
C7 C8 C9 119.8(2) .
C7 C8 H8A 120.1 .
C9 C8 H8A 120.1 .
C8 C9 C10 117.2(2) .
C8 C9 C16 121.6(2) .
C10 C9 C16 121.2(2) .
C11 C10 C9 119.7(2) .
C11 C10 H10A 120.2 .
C9 C10 H10A 120.2 .
N5 C11 C10 121.6(2) .
N5 C11 C12 114.05(19) .
C10 C11 C12 124.3(2) .
N6 C12 C13 120.3(2) .
N6 C12 C11 114.9(2) .
C13 C12 C11 124.7(2) .
N7 C13 C12 122.5(2) .
N7 C13 H13A 118.7 .
C12 C13 H13A 118.7 .
N7 C14 C15 122.8(2) .
N7 C14 H14A 118.6 .
C15 C14 H14A 118.6 .
N6 C15 C14 121.4(2) .
N6 C15 H15A 119.3 .
C14 C15 H15A 119.3 .
C21 C16 C17 117.4(2) .
C21 C16 C9 121.2(2) .
C17 C16 C9 121.4(2) .
C18 C17 C16 120.9(3) .
C18 C17 H17A 119.5 .
C16 C17 H17A 119.5 .
C19 C18 C17 120.4(2) .
C19 C18 H18A 119.8 .
C17 C18 H18A 119.8 .
C20 C19 C18 119.6(2) .
C20 C19 H19A 120.2 .
C18 C19 H19A 120.2 .
C19 C20 C21 119.6(2) .
C19 C20 H20A 120.2 .
C21 C20 H20A 120.2 .
C16 C21 C20 122.1(2) .
C16 C21 H21A 119.0 .
C20 C21 H21A 119.0 .

loop_
_geom_bond_atom_site_label_1
_geom_bond_atom_site_label_2
_geom_bond_distance
_geom_bond_site_symmetry_2
Co1 N1 2.081(2) .
Co1 N5 2.0815(18) .
Co1 N2 2.086(2) .
Co1 N3 2.163(2) .
Co1 N6 2.175(2) .
Co1 S2 2.4657(6) .
S1 C1 1.634(3) .
S2 C2 1.663(2) .
N1 C1 1.153(3) .
N2 C2 1.152(3) 2_765
N3 C3 1.325(3) .
N3 C6 1.343(3) .
N4 C5 1.325(3) .
N4 C4 1.334(4) .
N5 C11 1.328(3) .
N5 C7 1.338(3) .
N6 C15 1.338(3) .
N6 C12 1.356(3) .
N7 C14 1.331(3) .
N7 C13 1.344(3) .
C2 N2 1.152(3) 2_765
C3 C4 1.385(4) .
C3 H3A 0.9500 .
C4 H4A 0.9500 .
C5 C6 1.393(3) .
C5 H5A 0.9500 .
C6 C7 1.474(3) .
C7 C8 1.388(3) .
C8 C9 1.397(3) .
C8 H8A 0.9500 .
C9 C10 1.403(3) .
C9 C16 1.486(3) .
C10 C11 1.396(3) .
C10 H10A 0.9500 .
C11 C12 1.483(3) .
C12 C13 1.385(3) .
C13 H13A 0.9500 .
C14 C15 1.375(4) .
C14 H14A 0.9500 .
C15 H15A 0.9500 .
C16 C21 1.381(3) .
C16 C17 1.398(3) .
C17 C18 1.383(4) .
C17 H17A 0.9500 .
C18 C19 1.382(4) .
C18 H18A 0.9500 .
C19 C20 1.377(4) .
C19 H19A 0.9500 .
C20 C21 1.385(3) .
C20 H20A 0.9500 .
C21 H21A 0.9500 .

loop_
_geom_torsion_atom_site_label_1
_geom_torsion_atom_site_label_2
_geom_torsion_atom_site_label_3
_geom_torsion_atom_site_label_4
_geom_torsion
_geom_torsion_site_symmetry_4
N1 Co1 S2 C2 174.52(10) .
N5 Co1 S2 C2 155.4(5) .
N2 Co1 S2 C2 -7.00(10) .
N3 Co1 S2 C2 -98.60(10) .
N6 Co1 S2 C2 78.83(10) .
N5 Co1 N1 C1 150.5(9) .
N2 Co1 N1 C1 -39.3(12) .
N3 Co1 N1 C1 -134.5(9) .
N6 Co1 N1 C1 75.1(9) .
S2 Co1 N1 C1 -27.6(9) .
N1 Co1 N2 C2 36.3(11) 2_765
N5 Co1 N2 C2 -153.5(7) 2_765
N3 Co1 N2 C2 131.4(7) 2_765
N6 Co1 N2 C2 -78.8(7) 2_765
S2 Co1 N2 C2 24.7(7) 2_765
N1 Co1 N3 C3 88.6(2) .
N5 Co1 N3 C3 -178.9(2) .
N2 Co1 N3 C3 -83.9(2) .
N6 Co1 N3 C3 -168.0(2) .
S2 Co1 N3 C3 7.0(2) .
N1 Co1 N3 C6 -87.38(17) .
N5 Co1 N3 C6 5.13(16) .
N2 Co1 N3 C6 100.12(17) .
N6 Co1 N3 C6 16.0(3) .
S2 Co1 N3 C6 -168.93(15) .
N1 Co1 N5 C11 -93.82(17) .
N2 Co1 N5 C11 87.46(17) .
N3 Co1 N5 C11 177.51(18) .
N6 Co1 N5 C11 3.16(16) .
S2 Co1 N5 C11 -74.9(6) .
N1 Co1 N5 C7 82.74(17) .
N2 Co1 N5 C7 -95.98(17) .
N3 Co1 N5 C7 -5.93(16) .
N6 Co1 N5 C7 179.73(18) .
S2 Co1 N5 C7 101.7(5) .
N1 Co1 N6 C15 -93.63(19) .
N5 Co1 N6 C15 176.0(2) .
N2 Co1 N6 C15 79.50(19) .
N3 Co1 N6 C15 165.09(18) .
S2 Co1 N6 C15 -10.03(19) .
N1 Co1 N6 C12 90.17(16) .
N5 Co1 N6 C12 -0.22(15) .
N2 Co1 N6 C12 -96.70(16) .
N3 Co1 N6 C12 -11.1(2) .
S2 Co1 N6 C12 173.77(14) .
Co1 N1 C1 S1 -84(3) .
Co1 S2 C2 N2 41(100) 2_765
C6 N3 C3 C4 -0.3(4) .
Co1 N3 C3 C4 -176.2(2) .
C5 N4 C4 C3 0.2(5) .
N3 C3 C4 N4 -0.2(5) .
C4 N4 C5 C6 0.5(5) .
C3 N3 C6 C5 0.9(4) .
Co1 N3 C6 C5 177.31(19) .
C3 N3 C6 C7 179.7(2) .
Co1 N3 C6 C7 -3.9(3) .
N4 C5 C6 N3 -1.1(4) .
N4 C5 C6 C7 -179.7(3) .
C11 N5 C7 C8 1.9(3) .
Co1 N5 C7 C8 -174.66(17) .
C11 N5 C7 C6 -177.74(19) .
Co1 N5 C7 C6 5.7(3) .
N3 C6 C7 N5 -0.9(3) .
C5 C6 C7 N5 177.8(2) .
N3 C6 C7 C8 179.5(2) .
C5 C6 C7 C8 -1.9(4) .
N5 C7 C8 C9 -1.1(3) .
C6 C7 C8 C9 178.5(2) .
C7 C8 C9 C10 -0.3(3) .
C7 C8 C9 C16 178.9(2) .
C8 C9 C10 C11 0.7(3) .
C16 C9 C10 C11 -178.4(2) .
C7 N5 C11 C10 -1.4(3) .
Co1 N5 C11 C10 175.15(17) .
C7 N5 C11 C12 178.14(19) .
Co1 N5 C11 C12 -5.3(3) .
C9 C10 C11 N5 0.1(3) .
C9 C10 C11 C12 -179.4(2) .
C15 N6 C12 C13 -0.1(3) .
Co1 N6 C12 C13 176.47(18) .
C15 N6 C12 C11 -178.92(19) .
Co1 N6 C12 C11 -2.3(2) .
N5 C11 C12 N6 4.8(3) .
C10 C11 C12 N6 -175.6(2) .
N5 C11 C12 C13 -173.9(2) .
C10 C11 C12 C13 5.7(4) .
C14 N7 C13 C12 0.2(4) .
N6 C12 C13 N7 0.4(4) .
C11 C12 C13 N7 179.0(2) .
C13 N7 C14 C15 -1.0(4) .
C12 N6 C15 C14 -0.6(3) .
Co1 N6 C15 C14 -176.75(18) .
N7 C14 C15 N6 1.2(4) .
C8 C9 C16 C21 -173.1(2) .
C10 C9 C16 C21 6.0(4) .
C8 C9 C16 C17 6.2(4) .
C10 C9 C16 C17 -174.7(2) .
C21 C16 C17 C18 1.5(4) .
C9 C16 C17 C18 -177.8(3) .
C16 C17 C18 C19 -0.2(5) .
C17 C18 C19 C20 -1.3(5) .
C18 C19 C20 C21 1.4(4) .
C17 C16 C21 C20 -1.4(4) .
C9 C16 C21 C20 177.9(2) .
C19 C20 C21 C16 0.0(4) .
